data_4077106
loop_
_publ_author_name
'Forbes, Glenn C.'
'Kennedy, Alan R.'
'Mulvey, Robert E.'
'Roberts, Brett A.'
'Rowlings, Ren\'e B.'

_publ_section_title
;
 Alkali Metal Cation&#x2212;\p Interactions Stabilized Solely by
 [M{N(SiMe3)2}3]-Anions (M = Mg or Zn):&#x00A0; The Competing Influence of
 Alkali Metal&#x00B7;&#x00B7;&#x00B7;C(Me) Agostic Interactions
;
_journal_issue 23
_journal_name_full Organometallics
_journal_page_first 5115
_journal_paper_doi 10.1021/om020596u
_journal_volume 21
_journal_year 2002
_chemical_formula_sum 'C30 H66 K Mg N3 Si6'
_chemical_formula_weight 700.81
_chemical_name_systematic
; 
 ? 
;
_space_group_IT_number 7
_symmetry_cell_setting monoclinic
_symmetry_space_group_name_Hall 'P -2yc'
_symmetry_space_group_name_H-M 'P 1 c 1'
_atom_sites_solution_hydrogens geom
_atom_sites_solution_primary direct
_atom_sites_solution_secondary difmap
_audit_creation_method SHELXL-97
_cell_angle_alpha 90.00
_cell_angle_beta 95.042(1)
_cell_angle_gamma 90.00
_cell_formula_units_Z 2
_cell_length_a 11.6742(2)
_cell_length_b 9.9214(2)
_cell_length_c 18.5938(3)
_cell_measurement_reflns_used 5145
_cell_measurement_temperature 123(2)
_cell_measurement_theta_max 27.48
_cell_measurement_theta_min 1.02
_cell_volume 2145.28(7)
_computing_data_collection 'Collect and Denzo'
_computing_structure_refinement 'SHELXL-97 (Sheldrick, 1997)'
_computing_structure_solution 'SHELXS-97 (Sheldrick, 1990)'
_diffrn_ambient_temperature 123(2)
_diffrn_measured_fraction_theta_full 0.981
_diffrn_measured_fraction_theta_max 0.981
_diffrn_measurement_device_type 'Nonius Kappa CCD'
_diffrn_measurement_method 'phi and omega scans'
_diffrn_radiation_monochromator graphite
_diffrn_radiation_source 'fine-focus sealed tube'
_diffrn_radiation_type MoK\a
_diffrn_radiation_wavelength 0.71073
_diffrn_reflns_av_R_equivalents 0.0490
_diffrn_reflns_av_sigmaI/netI 0.0496
_diffrn_reflns_limit_h_max 15
_diffrn_reflns_limit_h_min -15
_diffrn_reflns_limit_k_max 12
_diffrn_reflns_limit_k_min -12
_diffrn_reflns_limit_l_max 24
_diffrn_reflns_limit_l_min -24
_diffrn_reflns_number 30377
_diffrn_reflns_theta_full 27.67
_diffrn_reflns_theta_max 27.67
_diffrn_reflns_theta_min 1.75
_diffrn_standards_decay_% 0
_diffrn_standards_number 0
_exptl_absorpt_coefficient_mu 0.328
_exptl_absorpt_correction_type none
_exptl_crystal_colour colourless
_exptl_crystal_density_diffrn 1.085
_exptl_crystal_density_method 'not measured'
_exptl_crystal_description prism
_exptl_crystal_F_000 764
_exptl_crystal_size_max 0.40
_exptl_crystal_size_mid 0.40
_exptl_crystal_size_min 0.20
_refine_diff_density_max 0.373
_refine_diff_density_min -0.237
_refine_diff_density_rms 0.050
_refine_ls_abs_structure_details 'Flack H D (1983), Acta Cryst. A39, 876-881'
_refine_ls_abs_structure_Flack 0.49(4)
_refine_ls_extinction_method none
_refine_ls_goodness_of_fit_ref 1.011
_refine_ls_hydrogen_treatment mixed
_refine_ls_matrix_type full
_refine_ls_number_parameters 411
_refine_ls_number_reflns 9521
_refine_ls_number_restraints 2
_refine_ls_restrained_S_all 1.011
_refine_ls_R_factor_all 0.0517
_refine_ls_R_factor_gt 0.0378
_refine_ls_shift/su_max 0.001
_refine_ls_shift/su_mean 0.000
_refine_ls_structure_factor_coef Fsqd
_refine_ls_weighting_details 'w=1/[\s^2^(Fo^2^)+(0.0370P)^2^+0.5949P] where P=(Fo^2^+2Fc^2^)/3'
_refine_ls_weighting_scheme calc
_refine_ls_wR_factor_gt 0.0772
_refine_ls_wR_factor_ref 0.0830
_reflns_number_gt 8175
_reflns_number_total 9521
_reflns_threshold_expression >2sigma(I)
_cod_data_source_file om020596u.cif
_cod_data_source_block x
_cod_depositor_comments
;
The following automatic conversions were performed:

'_refine_ls_weighting_scheme' value 'calc
w=1/[\s^2^(Fo^2^)+(0.0370P)^2^+0.5949P] where P=(Fo^2^+2Fc^2^)/3' was
changed to 'calc'. New tag '_refine_ls_weighting_details' was
created. The value of the new tag was set to
'w=1/[\s^2^(Fo^2^)+(0.0370P)^2^+0.5949P] where P=(Fo^2^+2Fc^2^)/3'.

Automatic conversion script
Id: cif_fix_values 3143 2015-03-26 13:38:13Z robertas 
;
_cod_original_sg_symbol_H-M Pc
_cod_database_code 4077106

loop_
_symmetry_equiv_pos_as_xyz
'x, y, z'
'x, -y, z+1/2'

loop_
_atom_site_label
_atom_site_type_symbol
_atom_site_fract_x
_atom_site_fract_y
_atom_site_fract_z
_atom_site_U_iso_or_equiv
_atom_site_adp_type
_atom_site_occupancy
_atom_site_calc_flag
_atom_site_refinement_flags
K1 K 0.00597(5) 0.44026(6) 0.00474(3) 0.03581(14) Uani 1 d .
Mg1 Mg 0.53137(6) 0.26780(7) 0.26800(4) 0.01880(16) Uani 1 d .
Si1 Si 0.36539(5) 0.21522(7) 0.12436(3) 0.02287(14) Uani 1 d .
Si2 Si 0.28773(6) 0.11541(7) 0.26310(4) 0.02438(14) Uani 1 d .
Si3 Si 0.44204(6) 0.52521(6) 0.35095(3) 0.02328(14) Uani 1 d .
Si4 Si 0.59702(5) 0.32854(6) 0.43571(3) 0.02104(14) Uani 1 d .
Si5 Si 0.71712(6) 0.06922(6) 0.20647(4) 0.02376(14) Uani 1 d .
Si6 Si 0.78062(5) 0.35830(7) 0.22461(4) 0.02239(14) Uani 1 d .
N1 N 0.38606(16) 0.19340(18) 0.21515(10) 0.0206(4) Uani 1 d .
N2 N 0.52411(16) 0.38313(19) 0.35790(10) 0.0210(4) Uani 1 d .
N3 N 0.68483(16) 0.23092(19) 0.22879(10) 0.0204(4) Uani 1 d .
C1 C 0.4735(2) 0.3353(3) 0.09162(14) 0.0307(6) Uani 1 d .
H1A H 0.4649 0.4237 0.1141 0.046 Uiso 1 calc R
H1B H 0.4607 0.3442 0.0390 0.046 Uiso 1 calc R
H1C H 0.5512 0.3009 0.1046 0.046 Uiso 1 calc R
C2 C 0.3710(2) 0.0567(3) 0.06926(14) 0.0344(6) Uani 1 d .
H2A H 0.4405 0.0057 0.0852 0.052 Uiso 1 calc R
H2B H 0.3724 0.0802 0.0181 0.052 Uiso 1 calc R
H2C H 0.3030 0.0015 0.0757 0.052 Uiso 1 calc R
C3 C 0.2210(2) 0.2941(3) 0.09380(16) 0.0326(6) Uani 1 d .
C4 C 0.2247(3) -0.0418(3) 0.21900(16) 0.0467(8) Uani 1 d .
H4A H 0.1813 -0.0182 0.1732 0.070 Uiso 1 calc R
H4B H 0.1731 -0.0847 0.2510 0.070 Uiso 1 calc R
H4C H 0.2867 -0.1043 0.2098 0.070 Uiso 1 calc R
C5 C 0.1613(2) 0.2240(3) 0.27937(16) 0.0425(7) Uani 1 d .
H5A H 0.1884 0.3087 0.3021 0.064 Uiso 1 calc R
H5B H 0.1121 0.1767 0.3112 0.064 Uiso 1 calc R
H5C H 0.1172 0.2436 0.2332 0.064 Uiso 1 calc R
C6 C 0.3524(2) 0.0652(3) 0.35481(14) 0.0359(6) Uani 1 d .
H6A H 0.4160 0.0022 0.3499 0.054 Uiso 1 calc R
H6B H 0.2938 0.0215 0.3814 0.054 Uiso 1 calc R
H6C H 0.3815 0.1455 0.3812 0.054 Uiso 1 calc R
C7 C 0.3819(3) 0.5551(3) 0.25520(14) 0.0354(6) Uani 1 d .
H7A H 0.4452 0.5691 0.2247 0.053 Uiso 1 calc R
H7B H 0.3327 0.6353 0.2532 0.053 Uiso 1 calc R
H7C H 0.3366 0.4767 0.2378 0.053 Uiso 1 calc R
C8 C 0.3131(2) 0.5207(3) 0.40555(15) 0.0362(6) Uani 1 d .
H8A H 0.2669 0.4405 0.3925 0.054 Uiso 1 calc R
H8B H 0.2663 0.6017 0.3953 0.054 Uiso 1 calc R
H8C H 0.3391 0.5178 0.4571 0.054 Uiso 1 calc R
C9 C 0.5221(3) 0.6839(3) 0.37908(15) 0.0350(6) Uani 1 d .
H9A H 0.5495 0.6782 0.4303 0.053 Uiso 1 calc R
H9B H 0.4707 0.7616 0.3713 0.053 Uiso 1 calc R
H9C H 0.5879 0.6947 0.3503 0.053 Uiso 1 calc R
C10 C 0.5063(2) 0.2946(3) 0.51265(14) 0.0312(6) Uani 1 d .
H10A H 0.4705 0.3787 0.5268 0.047 Uiso 1 calc R
H10B H 0.5549 0.2585 0.5538 0.047 Uiso 1 calc R
H10C H 0.4464 0.2288 0.4974 0.047 Uiso 1 calc R
C11 C 0.7090(2) 0.4528(3) 0.47572(13) 0.0307(6) Uani 1 d .
H11A H 0.7553 0.4850 0.4377 0.046 Uiso 1 calc R
H11B H 0.7591 0.4080 0.5135 0.046 Uiso 1 calc R
H11C H 0.6705 0.5293 0.4966 0.046 Uiso 1 calc R
C12 C 0.6730(2) 0.1653(2) 0.41990(13) 0.0270(5) Uani 1 d .
H12A H 0.6166 0.0976 0.4015 0.041 Uiso 1 calc R
H12B H 0.7125 0.1336 0.4655 0.041 Uiso 1 calc R
H12C H 0.7293 0.1795 0.3845 0.041 Uiso 1 calc R
C13 C 0.6146(2) -0.0556(3) 0.24141(15) 0.0342(6) Uani 1 d .
H13A H 0.6224 -0.0544 0.2943 0.051 Uiso 1 calc R
H13B H 0.6322 -0.1461 0.2243 0.051 Uiso 1 calc R
H13C H 0.5356 -0.0316 0.2238 0.051 Uiso 1 calc R
C14 C 0.7124(3) 0.0405(3) 0.10619(14) 0.0361(6) Uani 1 d .
H14A H 0.6356 0.0627 0.0838 0.054 Uiso 1 calc R
H14B H 0.7296 -0.0542 0.0968 0.054 Uiso 1 calc R
H14C H 0.7696 0.0981 0.0858 0.054 Uiso 1 calc R
C15 C 0.8657(2) 0.0143(3) 0.24344(16) 0.0364(6) Uani 1 d .
H15A H 0.9234 0.0716 0.2234 0.055 Uiso 1 calc R
H15B H 0.8781 -0.0798 0.2300 0.055 Uiso 1 calc R
H15C H 0.8727 0.0224 0.2962 0.055 Uiso 1 calc R
C16 C 0.8716(2) 0.3484(3) 0.14524(15) 0.0306(6) Uani 1 d .
C17 C 0.8854(2) 0.3697(3) 0.30757(14) 0.0318(6) Uani 1 d .
H17A H 0.8443 0.3961 0.3491 0.048 Uiso 1 calc R
H17B H 0.9444 0.4371 0.2998 0.048 Uiso 1 calc R
H17C H 0.9220 0.2817 0.3170 0.048 Uiso 1 calc R
C18 C 0.7085(2) 0.5276(2) 0.21461(15) 0.0310(6) Uani 1 d .
H18A H 0.6589 0.5301 0.1693 0.046 Uiso 1 calc R
H18B H 0.7670 0.5983 0.2141 0.046 Uiso 1 calc R
H18C H 0.6619 0.5426 0.2552 0.046 Uiso 1 calc R
C19 C 0.0444(6) 0.7663(4) -0.0079(2) 0.0862(18) Uani 1 d .
H19 H 0.0221 0.7968 -0.0555 0.103 Uiso 1 calc R
C20 C 0.1554(4) 0.7286(4) 0.0119(2) 0.0676(12) Uani 1 d .
H20 H 0.2120 0.7370 -0.0215 0.081 Uiso 1 calc R
C21 C 0.1845(3) 0.6807(3) 0.0769(3) 0.0618(11) Uani 1 d .
H21 H 0.2617 0.6532 0.0891 0.074 Uiso 1 calc R
C22 C 0.1092(4) 0.6699(3) 0.12559(19) 0.0555(9) Uani 1 d .
H22 H 0.1332 0.6327 0.1715 0.067 Uiso 1 calc R
C23 C 0.0008(4) 0.7095(3) 0.1120(2) 0.0641(12) Uani 1 d .
H23 H -0.0507 0.7039 0.1487 0.077 Uiso 1 calc R
C24 C -0.0370(3) 0.7586(3) 0.0451(4) 0.0852(18) Uani 1 d .
H24 H -0.1145 0.7864 0.0344 0.102 Uiso 1 calc R
C25 C 0.0511(3) 0.1186(3) -0.05149(17) 0.0402(7) Uani 1 d .
H25 H 0.1096 0.0672 -0.0255 0.048 Uiso 1 calc R
C26 C 0.0771(3) 0.1953(3) -0.10961(18) 0.0434(7) Uani 1 d .
H26 H 0.1533 0.1971 -0.1238 0.052 Uiso 1 calc R
C27 C -0.0086(3) 0.2695(3) -0.14691(16) 0.0465(8) Uani 1 d .
H27 H 0.0089 0.3233 -0.1868 0.056 Uiso 1 calc R
C28 C -0.1196(3) 0.2664(3) -0.12681(15) 0.0402(7) Uani 1 d .
H28 H -0.1785 0.3172 -0.1529 0.048 Uiso 1 calc R
C29 C -0.1443(2) 0.1886(3) -0.06830(16) 0.0381(7) Uani 1 d .
H29 H -0.2204 0.1857 -0.0540 0.046 Uiso 1 calc R
C30 C -0.0587(3) 0.1159(3) -0.03106(16) 0.0389(7) Uani 1 d .
H30 H -0.0757 0.0631 0.0093 0.047 Uiso 1 calc R
H16C H 0.924(2) 0.433(3) 0.1474(15) 0.036(7) Uiso 1 d .
H16A H 0.818(3) 0.356(4) 0.103(2) 0.061(10) Uiso 1 d .
H16B H 0.918(3) 0.267(3) 0.1447(17) 0.045(9) Uiso 1 d .
H3C H 0.207(3) 0.375(3) 0.1179(17) 0.043(8) Uiso 1 d .
H3A H 0.159(3) 0.230(3) 0.0997(15) 0.036(8) Uiso 1 d .
H3B H 0.222(3) 0.306(3) 0.044(2) 0.054(10) Uiso 1 d .

loop_
_atom_site_aniso_label
_atom_site_aniso_U_11
_atom_site_aniso_U_22
_atom_site_aniso_U_33
_atom_site_aniso_U_23
_atom_site_aniso_U_13
_atom_site_aniso_U_12
K1 0.0403(3) 0.0302(3) 0.0356(3) -0.0083(2) -0.0036(3) 0.0025(3)
Mg1 0.0193(4) 0.0203(4) 0.0168(4) -0.0003(3) 0.0016(3) 0.0007(3)
Si1 0.0242(3) 0.0265(3) 0.0176(3) -0.0005(3) 0.0002(3) -0.0004(3)
Si2 0.0234(3) 0.0283(3) 0.0217(3) -0.0017(3) 0.0032(3) -0.0060(3)
Si3 0.0275(3) 0.0211(3) 0.0210(3) -0.0001(3) 0.0013(3) 0.0037(3)
Si4 0.0240(3) 0.0221(3) 0.0167(3) -0.0006(3) -0.0001(2) 0.0012(3)
Si5 0.0251(3) 0.0222(3) 0.0247(3) -0.0003(3) 0.0066(3) 0.0030(3)
Si6 0.0202(3) 0.0237(3) 0.0235(3) 0.0010(3) 0.0033(3) 0.0002(3)
N1 0.0198(10) 0.0221(10) 0.0197(10) -0.0011(8) 0.0001(8) -0.0014(8)
N2 0.0236(10) 0.0201(10) 0.0193(10) 0.0001(8) 0.0022(8) 0.0010(8)
N3 0.0198(10) 0.0227(10) 0.0189(10) 0.0000(8) 0.0022(8) 0.0017(8)
C1 0.0314(14) 0.0385(14) 0.0221(13) 0.0066(11) 0.0010(11) -0.0010(12)
C2 0.0385(16) 0.0396(15) 0.0247(13) -0.0078(11) 0.0004(11) 0.0013(12)
C3 0.0312(15) 0.0367(16) 0.0290(15) 0.0001(12) -0.0033(12) 0.0032(12)
C4 0.060(2) 0.0452(17) 0.0362(16) -0.0071(13) 0.0121(14) -0.0299(16)
C5 0.0264(15) 0.064(2) 0.0382(16) -0.0024(14) 0.0081(12) 0.0003(14)
C6 0.0346(15) 0.0425(16) 0.0308(14) 0.0082(12) 0.0040(12) -0.0096(12)
C7 0.0448(17) 0.0322(14) 0.0280(14) 0.0016(11) -0.0035(12) 0.0128(12)
C8 0.0311(15) 0.0418(16) 0.0363(15) -0.0022(12) 0.0065(12) 0.0103(12)
C9 0.0484(17) 0.0227(13) 0.0347(14) 0.0019(11) 0.0072(13) 0.0007(12)
C10 0.0364(14) 0.0346(14) 0.0229(12) 0.0014(11) 0.0038(11) 0.0024(12)
C11 0.0315(14) 0.0326(14) 0.0273(14) -0.0051(11) -0.0017(11) -0.0005(11)
C12 0.0299(14) 0.0267(13) 0.0236(12) 0.0026(10) -0.0028(10) 0.0060(11)
C13 0.0383(16) 0.0244(13) 0.0413(16) -0.0008(11) 0.0113(13) -0.0001(11)
C14 0.0387(16) 0.0395(15) 0.0316(14) -0.0106(12) 0.0110(12) 0.0000(12)
C15 0.0342(15) 0.0319(14) 0.0431(16) 0.0029(12) 0.0039(12) 0.0095(12)
C16 0.0290(14) 0.0330(15) 0.0309(15) 0.0027(11) 0.0082(12) -0.0018(12)
C17 0.0267(14) 0.0359(14) 0.0328(14) -0.0050(11) 0.0021(11) -0.0005(11)
C18 0.0282(14) 0.0246(12) 0.0404(15) 0.0032(11) 0.0047(11) -0.0005(11)
C19 0.164(5) 0.0326(19) 0.052(2) 0.0095(17) -0.044(3) -0.018(3)
C20 0.099(3) 0.041(2) 0.070(3) -0.0129(19) 0.053(3) -0.012(2)
C21 0.0349(18) 0.0378(18) 0.112(4) -0.009(2) 0.002(2) -0.0025(14)
C22 0.081(3) 0.0375(17) 0.0449(19) -0.0089(14) -0.0119(19) -0.0071(18)
C23 0.072(3) 0.0337(18) 0.095(3) -0.0206(19) 0.050(2) -0.0111(18)
C24 0.0340(19) 0.0233(17) 0.189(6) -0.017(3) -0.041(3) 0.0071(15)
C25 0.0403(17) 0.0313(14) 0.0478(18) -0.0070(13) -0.0036(14) 0.0081(13)
C26 0.0367(16) 0.0350(16) 0.060(2) -0.0170(14) 0.0154(15) -0.0069(13)
C27 0.077(2) 0.0319(15) 0.0323(15) -0.0053(12) 0.0144(16) -0.0061(15)
C28 0.0517(18) 0.0360(15) 0.0309(15) -0.0084(12) -0.0081(13) 0.0037(14)
C29 0.0339(15) 0.0337(15) 0.0476(18) -0.0086(13) 0.0088(13) -0.0027(12)
C30 0.0511(19) 0.0277(14) 0.0391(16) 0.0007(12) 0.0106(14) 0.0038(13)

loop_
_atom_type_symbol
_atom_type_description
_atom_type_scat_dispersion_real
_atom_type_scat_dispersion_imag
_atom_type_scat_source
K K 0.2009 0.2494 'International Tables Vol C Tables 4.2.6.8 and 6.1.1.4'
Mg Mg 0.0486 0.0363 'International Tables Vol C Tables 4.2.6.8 and 6.1.1.4'
Si Si 0.0817 0.0704 'International Tables Vol C Tables 4.2.6.8 and 6.1.1.4'
N N 0.0061 0.0033 'International Tables Vol C Tables 4.2.6.8 and 6.1.1.4'
C C 0.0033 0.0016 'International Tables Vol C Tables 4.2.6.8 and 6.1.1.4'
H H 0.0000 0.0000 'International Tables Vol C Tables 4.2.6.8 and 6.1.1.4'

loop_
_geom_angle_atom_site_label_1
_geom_angle_atom_site_label_2
_geom_angle_atom_site_label_3
_geom_angle
_geom_angle_site_symmetry_1
_geom_angle_site_symmetry_3
C3 K1 C28 115.37(8) . .
C3 K1 C29 103.54(8) . .
C28 K1 C29 24.54(7) . .
C3 K1 C19 112.04(12) . .
C28 K1 C19 121.84(9) . .
C29 K1 C19 142.57(9) . .
C3 K1 C27 100.84(8) . .
C28 K1 C27 24.44(8) . .
C29 K1 C27 42.70(8) . .
C19 K1 C27 116.43(10) . .
C3 K1 C16 82.63(8) . 1_455
C28 K1 C16 103.68(8) . 1_455
C29 K1 C16 80.96(7) . 1_455
C19 K1 C16 114.09(12) . 1_455
C27 K1 C16 123.14(8) . 1_455
C3 K1 C24 116.16(10) . .
C28 K1 C24 127.96(10) . .
C29 K1 C24 137.58(8) . .
C19 K1 C24 25.14(13) . .
C27 K1 C24 133.90(13) . .
C16 K1 C24 89.54(14) 1_455 .
C3 K1 C23 96.15(10) . .
C28 K1 C23 147.93(10) . .
C29 K1 C23 145.12(9) . .
C19 K1 C23 42.49(11) . .
C27 K1 C23 157.60(10) . .
C16 K1 C23 73.29(8) 1_455 .
C24 K1 C23 23.86(12) . .
C3 K1 C20 89.11(11) . .
C28 K1 C20 133.27(10) . .
C29 K1 C20 157.81(10) . .
C19 K1 C20 23.80(12) . .
C27 K1 C20 117.58(9) . .
C16 K1 C20 119.21(8) 1_455 .
C24 K1 C20 42.35(10) . .
C23 K1 C20 47.85(9) . .
C3 K1 C22 75.15(9) . .
C28 K1 C22 169.09(8) . .
C29 K1 C22 160.80(9) . .
C19 K1 C22 48.18(9) . .
C27 K1 C22 156.39(10) . .
C16 K1 C22 79.88(9) 1_455 .
C24 K1 C22 41.23(11) . .
C23 K1 C22 22.91(9) . .
C20 K1 C22 40.21(10) . .
C3 K1 C30 79.76(8) . .
C28 K1 C30 42.33(7) . .
C29 K1 C30 23.79(7) . .
C19 K1 C30 164.03(8) . .
C27 K1 C30 48.80(7) . .
C16 K1 C30 77.14(7) 1_455 .
C24 K1 C30 158.05(9) . .
C23 K1 C30 150.43(8) . .
C20 K1 C30 159.08(9) . .
C22 K1 C30 147.79(8) . .
C3 K1 C21 71.81(8) . .
C28 K1 C21 154.40(10) . .
C29 K1 C21 174.18(8) . .
C19 K1 C21 41.02(11) . .
C27 K1 C21 133.76(10) . .
C16 K1 C21 101.61(10) 1_455 .
C24 K1 C21 48.04(9) . .
C23 K1 C21 40.36(9) . .
C20 K1 C21 22.57(10) . .
C22 K1 C21 22.67(10) . .
C30 K1 C21 151.41(8) . .
C3 K1 H3C 16.9(6) . .
C28 K1 H3C 132.1(6) . .
C29 K1 H3C 118.0(6) . .
C19 K1 H3C 99.0(6) . .
C27 K1 H3C 117.2(6) . .
C16 K1 H3C 77.7(6) 1_455 .
C24 K1 H3C 99.7(6) . .
C23 K1 H3C 79.3(6) . .
C20 K1 H3C 77.9(6) . .
C22 K1 H3C 58.5(6) . .
C30 K1 H3C 94.4(6) . .
C21 K1 H3C 58.0(6) . .
C3 K1 H3B 16.5(7) . .
C28 K1 H3B 105.7(7) . .
C29 K1 H3B 100.1(6) . .
C19 K1 H3B 110.6(6) . .
C27 K1 H3B 87.4(7) . .
C16 K1 H3B 98.0(7) 1_455 .
C24 K1 H3B 122.2(7) . .
C23 K1 H3B 106.3(7) . .
C20 K1 H3B 86.8(6) . .
C22 K1 H3B 83.8(7) . .
C30 K1 H3B 77.5(6) . .
C21 K1 H3B 74.4(6) . .
H3C K1 H3B 30.1(9) . .
N1 Mg1 N3 119.31(8) . .
N1 Mg1 N2 120.71(8) . .
N3 Mg1 N2 119.96(8) . .
N1 Mg1 Si1 27.80(5) . .
N3 Mg1 Si1 99.20(6) . .
N2 Mg1 Si1 135.36(6) . .
N1 Mg1 Si4 131.31(6) . .
N3 Mg1 Si4 103.94(6) . .
N2 Mg1 Si4 28.04(6) . .
Si1 Mg1 Si4 156.71(3) . .
N1 Mg1 Si3 103.30(6) . .
N3 Mg1 Si3 130.73(6) . .
N2 Mg1 Si3 28.02(5) . .
Si1 Mg1 Si3 109.43(3) . .
Si4 Mg1 Si3 56.05(2) . .
N1 Mg1 Si5 99.59(6) . .
N3 Mg1 Si5 27.81(5) . .
N2 Mg1 Si5 135.70(6) . .
Si1 Mg1 Si5 88.91(2) . .
Si4 Mg1 Si5 110.53(3) . .
Si3 Mg1 Si5 156.65(3) . .
N1 Mg1 Si6 135.94(6) . .
N3 Mg1 Si6 27.34(6) . .
N2 Mg1 Si6 98.81(6) . .
Si1 Mg1 Si6 109.32(3) . .
Si4 Mg1 Si6 92.72(3) . .
Si3 Mg1 Si6 103.78(3) . .
Si5 Mg1 Si6 55.11(2) . .
N1 Mg1 Si2 27.51(6) . .
N3 Mg1 Si2 135.47(6) . .
N2 Mg1 Si2 100.79(6) . .
Si1 Mg1 Si2 55.30(2) . .
Si4 Mg1 Si2 104.56(3) . .
Si3 Mg1 Si2 93.66(3) . .
Si5 Mg1 Si2 108.94(3) . .
Si6 Mg1 Si2 160.40(3) . .
N1 Si1 C1 111.27(10) . .
N1 Si1 C2 115.22(11) . .
C1 Si1 C2 107.33(13) . .
N1 Si1 C3 113.25(12) . .
C1 Si1 C3 104.24(13) . .
C2 Si1 C3 104.70(13) . .
N1 Si1 Mg1 33.77(6) . .
C1 Si1 Mg1 78.00(8) . .
C2 Si1 Mg1 122.89(9) . .
C3 Si1 Mg1 129.69(10) . .
N1 Si2 C6 111.23(11) . .
N1 Si2 C5 113.62(12) . .
C6 Si2 C5 105.48(14) . .
N1 Si2 C4 113.89(12) . .
C6 Si2 C4 106.72(14) . .
C5 Si2 C4 105.27(15) . .
N1 Si2 Mg1 33.34(6) . .
C6 Si2 Mg1 79.29(9) . .
C5 Si2 Mg1 115.63(10) . .
C4 Si2 Mg1 135.51(11) . .
N2 Si3 C7 111.32(11) . .
N2 Si3 C9 114.15(11) . .
C7 Si3 C9 105.43(13) . .
N2 Si3 C8 114.17(12) . .
C7 Si3 C8 105.31(13) . .
C9 Si3 C8 105.68(13) . .
N2 Si3 Mg1 34.13(6) . .
C7 Si3 Mg1 77.30(9) . .
C9 Si3 Mg1 128.74(10) . .
C8 Si3 Mg1 123.26(10) . .
N2 Si4 C12 110.40(10) . .
N2 Si4 C10 115.49(11) . .
C12 Si4 C10 105.57(12) . .
N2 Si4 C11 113.70(11) . .
C12 Si4 C11 107.58(12) . .
C10 Si4 C11 103.43(12) . .
N2 Si4 Mg1 34.19(7) . .
C12 Si4 Mg1 76.21(8) . .
C10 Si4 Mg1 127.13(9) . .
C11 Si4 Mg1 126.93(8) . .
N3 Si5 C13 112.01(11) . .
N3 Si5 C14 113.27(11) . .
C13 Si5 C14 106.19(13) . .
N3 Si5 C15 113.46(11) . .
C13 Si5 C15 106.05(13) . .
C14 Si5 C15 105.23(13) . .
N3 Si5 Mg1 33.62(7) . .
C13 Si5 Mg1 79.09(9) . .
C14 Si5 Mg1 118.92(9) . .
C15 Si5 Mg1 132.38(9) . .
N3 Si6 C18 112.28(11) . .
N3 Si6 C17 112.98(11) . .
C18 Si6 C17 106.26(12) . .
N3 Si6 C16 114.49(11) . .
C18 Si6 C16 104.26(13) . .
C17 Si6 C16 105.80(12) . .
N3 Si6 Mg1 33.32(7) . .
C18 Si6 Mg1 82.35(9) . .
C17 Si6 Mg1 110.35(9) . .
C16 Si6 Mg1 139.69(9) . .
Si1 N1 Si2 122.40(11) . .
Si1 N1 Mg1 118.43(10) . .
Si2 N1 Mg1 119.15(10) . .
Si4 N2 Si3 124.35(11) . .
Si4 N2 Mg1 117.78(10) . .
Si3 N2 Mg1 117.85(10) . .
Si6 N3 Si5 121.95(12) . .
Si6 N3 Mg1 119.34(10) . .
Si5 N3 Mg1 118.57(10) . .
Si1 C1 H1A 109.5 . .
Si1 C1 H1B 109.5 . .
H1A C1 H1B 109.5 . .
Si1 C1 H1C 109.5 . .
H1A C1 H1C 109.5 . .
H1B C1 H1C 109.5 . .
Si1 C2 H2A 109.5 . .
Si1 C2 H2B 109.5 . .
H2A C2 H2B 109.5 . .
Si1 C2 H2C 109.5 . .
H2A C2 H2C 109.5 . .
H2B C2 H2C 109.5 . .
Si1 C3 K1 165.54(15) . .
Si1 C3 H3C 113.3(19) . .
K1 C3 H3C 72.6(18) . .
Si1 C3 H3A 110.6(16) . .
K1 C3 H3A 78.1(16) . .
H3C C3 H3A 109(3) . .
Si1 C3 H3B 105(2) . .
K1 C3 H3B 61(2) . .
H3C C3 H3B 113(3) . .
H3A C3 H3B 105(3) . .
Si2 C4 H4A 109.5 . .
Si2 C4 H4B 109.5 . .
H4A C4 H4B 109.5 . .
Si2 C4 H4C 109.5 . .
H4A C4 H4C 109.5 . .
H4B C4 H4C 109.5 . .
Si2 C5 H5A 109.5 . .
Si2 C5 H5B 109.5 . .
H5A C5 H5B 109.5 . .
Si2 C5 H5C 109.5 . .
H5A C5 H5C 109.5 . .
H5B C5 H5C 109.5 . .
Si2 C6 H6A 109.5 . .
Si2 C6 H6B 109.5 . .
H6A C6 H6B 109.5 . .
Si2 C6 H6C 109.5 . .
H6A C6 H6C 109.5 . .
H6B C6 H6C 109.5 . .
Si3 C7 H7A 109.5 . .
Si3 C7 H7B 109.5 . .
H7A C7 H7B 109.5 . .
Si3 C7 H7C 109.5 . .
H7A C7 H7C 109.5 . .
H7B C7 H7C 109.5 . .
Si3 C8 H8A 109.5 . .
Si3 C8 H8B 109.5 . .
H8A C8 H8B 109.5 . .
Si3 C8 H8C 109.5 . .
H8A C8 H8C 109.5 . .
H8B C8 H8C 109.5 . .
Si3 C9 H9A 109.5 . .
Si3 C9 H9B 109.5 . .
H9A C9 H9B 109.5 . .
Si3 C9 H9C 109.5 . .
H9A C9 H9C 109.5 . .
H9B C9 H9C 109.5 . .
Si4 C10 H10A 109.5 . .
Si4 C10 H10B 109.5 . .
H10A C10 H10B 109.5 . .
Si4 C10 H10C 109.5 . .
H10A C10 H10C 109.5 . .
H10B C10 H10C 109.5 . .
Si4 C11 H11A 109.5 . .
Si4 C11 H11B 109.5 . .
H11A C11 H11B 109.5 . .
Si4 C11 H11C 109.5 . .
H11A C11 H11C 109.5 . .
H11B C11 H11C 109.5 . .
Si4 C12 H12A 109.5 . .
Si4 C12 H12B 109.5 . .
H12A C12 H12B 109.5 . .
Si4 C12 H12C 109.5 . .
H12A C12 H12C 109.5 . .
H12B C12 H12C 109.5 . .
Si5 C13 H13A 109.5 . .
Si5 C13 H13B 109.5 . .
H13A C13 H13B 109.5 . .
Si5 C13 H13C 109.5 . .
H13A C13 H13C 109.5 . .
H13B C13 H13C 109.5 . .
Si5 C14 H14A 109.5 . .
Si5 C14 H14B 109.5 . .
H14A C14 H14B 109.5 . .
Si5 C14 H14C 109.5 . .
H14A C14 H14C 109.5 . .
H14B C14 H14C 109.5 . .
Si5 C15 H15A 109.5 . .
Si5 C15 H15B 109.5 . .
H15A C15 H15B 109.5 . .
Si5 C15 H15C 109.5 . .
H15A C15 H15C 109.5 . .
H15B C15 H15C 109.5 . .
Si6 C16 K1 160.45(14) . 1_655
Si6 C16 H16C 107.3(16) . .
K1 C16 H16C 59.1(16) 1_655 .
Si6 C16 H16A 105(2) . .
K1 C16 H16A 70(2) 1_655 .
H16C C16 H16A 108(3) . .
Si6 C16 H16B 113.6(19) . .
K1 C16 H16B 85.3(19) 1_655 .
H16C C16 H16B 110(2) . .
H16A C16 H16B 112(3) . .
Si6 C17 H17A 109.5 . .
Si6 C17 H17B 109.5 . .
H17A C17 H17B 109.5 . .
Si6 C17 H17C 109.5 . .
H17A C17 H17C 109.5 . .
H17B C17 H17C 109.5 . .
Si6 C18 H18A 109.5 . .
Si6 C18 H18B 109.5 . .
H18A C18 H18B 109.5 . .
Si6 C18 H18C 109.5 . .
H18A C18 H18C 109.5 . .
H18B C18 H18C 109.5 . .
C20 C19 C24 118.1(4) . .
C20 C19 K1 80.9(2) . .
C24 C19 K1 78.1(2) . .
C20 C19 H19 121.0 . .
C24 C19 H19 121.0 . .
K1 C19 H19 110.7 . .
C21 C20 C19 120.6(4) . .
C21 C20 K1 79.6(2) . .
C19 C20 K1 75.2(2) . .
C21 C20 H20 119.7 . .
C19 C20 H20 119.7 . .
K1 C20 H20 116.0 . .
C20 C21 C22 121.7(4) . .
C20 C21 K1 77.8(2) . .
C22 C21 K1 77.9(2) . .
C20 C21 H21 119.1 . .
C22 C21 H21 119.1 . .
K1 C21 H21 115.6 . .
C21 C22 C23 121.7(4) . .
C21 C22 K1 79.5(2) . .
C23 C22 K1 78.1(2) . .
C21 C22 H22 119.1 . .
C23 C22 H22 119.1 . .
K1 C22 H22 113.6 . .
C22 C23 C24 120.2(4) . .
C22 C23 K1 79.01(19) . .
C24 C23 K1 76.3(2) . .
C22 C23 H23 119.9 . .
C24 C23 H23 119.9 . .
K1 C23 H23 115.4 . .
C23 C24 C19 117.6(3) . .
C23 C24 K1 79.82(19) . .
C19 C24 K1 76.7(2) . .
C23 C24 H24 121.2 . .
C19 C24 H24 121.2 . .
K1 C24 H24 113.1 . .
C30 C25 C26 120.4(3) . .
C30 C25 K1 76.10(16) . .
C26 C25 K1 76.95(16) . .
C30 C25 H25 119.8 . .
C26 C25 H25 119.8 . .
K1 C25 H25 117.9 . .
C25 C26 C27 119.3(3) . .
C25 C26 K1 79.66(17) . .
C27 C26 K1 74.04(16) . .
C25 C26 H26 120.4 . .
C27 C26 H26 120.4 . .
K1 C26 H26 116.7 . .
C26 C27 C28 120.6(3) . .
C26 C27 K1 82.12(17) . .
C28 C27 K1 75.98(16) . .
C26 C27 H27 119.7 . .
C28 C27 H27 119.7 . .
K1 C27 H27 112.5 . .
C27 C28 C29 119.4(3) . .
C27 C28 K1 79.58(17) . .
C29 C28 K1 79.34(16) . .
C27 C28 H28 120.3 . .
C29 C28 H28 120.3 . .
K1 C28 H28 111.2 . .
C30 C29 C28 119.8(3) . .
C30 C29 K1 81.47(17) . .
C28 C29 K1 76.11(16) . .
C30 C29 H29 120.1 . .
C28 C29 H29 120.1 . .
K1 C29 H29 112.8 . .
C25 C30 C29 120.6(3) . .
C25 C30 K1 80.60(17) . .
C29 C30 K1 74.74(16) . .
C25 C30 H30 119.7 . .
C29 C30 H30 119.7 . .
K1 C30 H30 115.5 . .

loop_
_geom_bond_atom_site_label_1
_geom_bond_atom_site_label_2
_geom_bond_distance
_geom_bond_site_symmetry_2
K1 C3 3.228(3) .
K1 C28 3.237(3) .
K1 C29 3.277(3) .
K1 C19 3.277(4) .
K1 C27 3.281(3) .
K1 C16 3.292(3) 1_455
K1 C24 3.295(3) .
K1 C23 3.338(3) .
K1 C20 3.347(4) .
K1 C22 3.349(3) .
K1 C30 3.359(3) .
K1 C21 3.368(3) .
K1 H3C 3.08(3) .
K1 H3B 2.89(3) .
Mg1 N1 2.0236(19) .
Mg1 N3 2.026(2) .
Mg1 N2 2.034(2) .
Mg1 Si1 3.2015(9) .
Mg1 Si4 3.2023(9) .
Mg1 Si3 3.2049(10) .
Mg1 Si5 3.2139(10) .
Mg1 Si6 3.2151(10) .
Mg1 Si2 3.2153(10) .
Si1 N1 1.6980(19) .
Si1 C1 1.876(3) .
Si1 C2 1.882(3) .
Si1 C3 1.899(3) .
Si2 N1 1.700(2) .
Si2 C6 1.871(3) .
Si2 C5 1.874(3) .
Si2 C4 1.882(3) .
Si3 N2 1.703(2) .
Si3 C7 1.879(3) .
Si3 C9 1.882(3) .
Si3 C8 1.889(3) .
Si4 N2 1.701(2) .
Si4 C12 1.882(2) .
Si4 C10 1.883(3) .
Si4 C11 1.901(3) .
Si5 N3 1.7075(19) .
Si5 C13 1.878(3) .
Si5 C14 1.882(3) .
Si5 C15 1.889(3) .
Si6 N3 1.694(2) .
Si6 C18 1.881(3) .
Si6 C17 1.886(3) .
Si6 C16 1.895(3) .
C1 H1A 0.9800 .
C1 H1B 0.9800 .
C1 H1C 0.9800 .
C2 H2A 0.9800 .
C2 H2B 0.9800 .
C2 H2C 0.9800 .
C3 H3C 0.94(3) .
C3 H3A 0.98(3) .
C3 H3B 0.94(4) .
C4 H4A 0.9800 .
C4 H4B 0.9800 .
C4 H4C 0.9800 .
C5 H5A 0.9800 .
C5 H5B 0.9800 .
C5 H5C 0.9800 .
C6 H6A 0.9800 .
C6 H6B 0.9800 .
C6 H6C 0.9800 .
C7 H7A 0.9800 .
C7 H7B 0.9800 .
C7 H7C 0.9800 .
C8 H8A 0.9800 .
C8 H8B 0.9800 .
C8 H8C 0.9800 .
C9 H9A 0.9800 .
C9 H9B 0.9800 .
C9 H9C 0.9800 .
C10 H10A 0.9800 .
C10 H10B 0.9800 .
C10 H10C 0.9800 .
C11 H11A 0.9800 .
C11 H11B 0.9800 .
C11 H11C 0.9800 .
C12 H12A 0.9800 .
C12 H12B 0.9800 .
C12 H12C 0.9800 .
C13 H13A 0.9800 .
C13 H13B 0.9800 .
C13 H13C 0.9800 .
C14 H14A 0.9800 .
C14 H14B 0.9800 .
C14 H14C 0.9800 .
C15 H15A 0.9800 .
C15 H15B 0.9800 .
C15 H15C 0.9800 .
C16 K1 3.292(3) 1_655
C16 H16C 1.04(3) .
C16 H16A 0.96(4) .
C16 H16B 0.97(3) .
C17 H17A 0.9800 .
C17 H17B 0.9800 .
C17 H17C 0.9800 .
C18 H18A 0.9800 .
C18 H18B 0.9800 .
C18 H18C 0.9800 .
C19 C20 1.368(7) .
C19 C24 1.431(7) .
C19 H19 0.9500 .
C20 C21 1.314(6) .
C20 H20 0.9500 .
C21 C22 1.320(6) .
C21 H21 0.9500 .
C22 C23 1.328(5) .
C22 H22 0.9500 .
C23 C24 1.372(7) .
C23 H23 0.9500 .
C24 H24 0.9500 .
C25 C30 1.369(4) .
C25 C26 1.378(4) .
C25 H25 0.9500 .
C26 C27 1.379(5) .
C26 H26 0.9500 .
C27 C28 1.380(5) .
C27 H27 0.9500 .
C28 C29 1.385(4) .
C28 H28 0.9500 .
C29 C30 1.370(4) .
C29 H29 0.9500 .
C30 H30 0.9500 .

loop_
_geom_torsion_atom_site_label_1
_geom_torsion_atom_site_label_2
_geom_torsion_atom_site_label_3
_geom_torsion_atom_site_label_4
_geom_torsion
_geom_torsion_site_symmetry_1
_geom_torsion_site_symmetry_4
N3 Mg1 Si1 N1 139.10(13) . .
N2 Mg1 Si1 N1 -68.77(15) . .
Si4 Mg1 Si1 N1 -34.32(13) . .
Si3 Mg1 Si1 N1 -81.61(12) . .
Si5 Mg1 Si1 N1 113.16(12) . .
Si6 Mg1 Si1 N1 165.36(12) . .
Si2 Mg1 Si1 N1 -0.92(12) . .
N1 Mg1 Si1 C1 170.10(15) . .
N3 Mg1 Si1 C1 -50.80(10) . .
N2 Mg1 Si1 C1 101.33(12) . .
Si4 Mg1 Si1 C1 135.78(11) . .
Si3 Mg1 Si1 C1 88.49(9) . .
Si5 Mg1 Si1 C1 -76.74(9) . .
Si6 Mg1 Si1 C1 -24.54(9) . .
Si2 Mg1 Si1 C1 169.18(9) . .
N1 Mg1 Si1 C2 -86.89(16) . .
N3 Mg1 Si1 C2 52.21(13) . .
N2 Mg1 Si1 C2 -155.66(13) . .
Si4 Mg1 Si1 C2 -121.21(13) . .
Si3 Mg1 Si1 C2 -168.50(11) . .
Si5 Mg1 Si1 C2 26.27(11) . .
Si6 Mg1 Si1 C2 78.47(11) . .
Si2 Mg1 Si1 C2 -87.81(11) . .
N1 Mg1 Si1 C3 71.45(17) . .
N3 Mg1 Si1 C3 -149.45(14) . .
N2 Mg1 Si1 C3 2.68(16) . .
Si4 Mg1 Si1 C3 37.13(16) . .
Si3 Mg1 Si1 C3 -10.16(13) . .
Si5 Mg1 Si1 C3 -175.39(13) . .
Si6 Mg1 Si1 C3 -123.20(13) . .
Si2 Mg1 Si1 C3 70.53(13) . .
N3 Mg1 Si2 N1 -63.83(15) . .
N2 Mg1 Si2 N1 139.43(13) . .
Si1 Mg1 Si2 N1 0.93(12) . .
Si4 Mg1 Si2 N1 167.93(12) . .
Si3 Mg1 Si2 N1 112.09(12) . .
Si5 Mg1 Si2 N1 -73.89(12) . .
Si6 Mg1 Si2 N1 -40.95(14) . .
N1 Mg1 Si2 C6 163.30(16) . .
N3 Mg1 Si2 C6 99.47(13) . .
N2 Mg1 Si2 C6 -57.27(11) . .
Si1 Mg1 Si2 C6 164.22(10) . .
Si4 Mg1 Si2 C6 -28.78(10) . .
Si3 Mg1 Si2 C6 -84.61(10) . .
Si5 Mg1 Si2 C6 89.41(10) . .
Si6 Mg1 Si2 C6 122.35(13) . .
N1 Mg1 Si2 C5 -94.55(16) . .
N3 Mg1 Si2 C5 -158.37(13) . .
N2 Mg1 Si2 C5 44.88(12) . .
Si1 Mg1 Si2 C5 -93.62(11) . .
Si4 Mg1 Si2 C5 73.38(11) . .
Si3 Mg1 Si2 C5 17.54(11) . .
Si5 Mg1 Si2 C5 -168.44(11) . .
Si6 Mg1 Si2 C5 -135.50(13) . .
N1 Mg1 Si2 C4 60.28(19) . .
N3 Mg1 Si2 C4 -3.55(18) . .
N2 Mg1 Si2 C4 -160.29(16) . .
Si1 Mg1 Si2 C4 61.20(15) . .
Si4 Mg1 Si2 C4 -131.79(15) . .
Si3 Mg1 Si2 C4 172.37(15) . .
Si5 Mg1 Si2 C4 -13.61(15) . .
Si6 Mg1 Si2 C4 19.33(19) . .
N1 Mg1 Si3 N2 132.28(14) . .
N3 Mg1 Si3 N2 -77.58(14) . .
Si1 Mg1 Si3 N2 160.59(12) . .
Si4 Mg1 Si3 N2 1.09(12) . .
Si5 Mg1 Si3 N2 -59.41(14) . .
Si6 Mg1 Si3 N2 -82.81(12) . .
Si2 Mg1 Si3 N2 106.20(12) . .
N1 Mg1 Si3 C7 -52.41(12) . .
N3 Mg1 Si3 C7 97.73(13) . .
N2 Mg1 Si3 C7 175.31(16) . .
Si1 Mg1 Si3 C7 -24.10(10) . .
Si4 Mg1 Si3 C7 176.40(10) . .
Si5 Mg1 Si3 C7 115.90(12) . .
Si6 Mg1 Si3 C7 92.50(10) . .
Si2 Mg1 Si3 C7 -78.49(10) . .
N1 Mg1 Si3 C9 -152.14(13) . .
N3 Mg1 Si3 C9 -2.00(15) . .
N2 Mg1 Si3 C9 75.58(17) . .
Si1 Mg1 Si3 C9 -123.83(12) . .
Si4 Mg1 Si3 C9 76.67(12) . .
Si5 Mg1 Si3 C9 16.17(15) . .
Si6 Mg1 Si3 C9 -7.23(12) . .
Si2 Mg1 Si3 C9 -178.22(12) . .
N1 Mg1 Si3 C8 47.73(12) . .
N3 Mg1 Si3 C8 -162.14(13) . .
N2 Mg1 Si3 C8 -84.55(16) . .
Si1 Mg1 Si3 C8 76.03(11) . .
Si4 Mg1 Si3 C8 -83.47(11) . .
Si5 Mg1 Si3 C8 -143.97(12) . .
Si6 Mg1 Si3 C8 -167.37(11) . .
Si2 Mg1 Si3 C8 21.64(11) . .
N1 Mg1 Si4 N2 -78.23(14) . .
N3 Mg1 Si4 N2 128.95(14) . .
Si1 Mg1 Si4 N2 -57.74(14) . .
Si3 Mg1 Si4 N2 -1.09(12) . .
Si5 Mg1 Si4 N2 157.29(12) . .
Si6 Mg1 Si4 N2 103.71(12) . .
Si2 Mg1 Si4 N2 -85.62(12) . .
N1 Mg1 Si4 C12 102.17(12) . .
N3 Mg1 Si4 C12 -50.64(10) . .
N2 Mg1 Si4 C12 -179.60(15) . .
Si1 Mg1 Si4 C12 122.67(11) . .
Si3 Mg1 Si4 C12 179.32(9) . .
Si5 Mg1 Si4 C12 -22.30(9) . .
Si6 Mg1 Si4 C12 -75.88(9) . .
Si2 Mg1 Si4 C12 94.79(9) . .
N1 Mg1 Si4 C10 2.92(14) . .
N3 Mg1 Si4 C10 -149.90(12) . .
N2 Mg1 Si4 C10 81.15(16) . .
Si1 Mg1 Si4 C10 23.41(14) . .
Si3 Mg1 Si4 C10 80.06(11) . .
Si5 Mg1 Si4 C10 -121.56(10) . .
Si6 Mg1 Si4 C10 -175.14(10) . .
Si2 Mg1 Si4 C10 -4.47(11) . .
N1 Mg1 Si4 C11 -156.03(13) . .
N3 Mg1 Si4 C11 51.16(12) . .
N2 Mg1 Si4 C11 -77.80(16) . .
Si1 Mg1 Si4 C11 -135.53(12) . .
Si3 Mg1 Si4 C11 -78.88(10) . .
Si5 Mg1 Si4 C11 79.50(11) . .
Si6 Mg1 Si4 C11 25.92(11) . .
Si2 Mg1 Si4 C11 -163.41(10) . .
N1 Mg1 Si5 N3 138.03(13) . .
N2 Mg1 Si5 N3 -65.81(14) . .
Si1 Mg1 Si5 N3 112.25(12) . .
Si4 Mg1 Si5 N3 -80.87(12) . .
Si3 Mg1 Si5 N3 -30.43(13) . .
Si6 Mg1 Si5 N3 -2.38(11) . .
Si2 Mg1 Si5 N3 164.78(12) . .
N1 Mg1 Si5 C13 -53.66(11) . .
N3 Mg1 Si5 C13 168.31(15) . .
N2 Mg1 Si5 C13 102.50(13) . .
Si1 Mg1 Si5 C13 -79.44(9) . .
Si4 Mg1 Si5 C13 87.44(10) . .
Si3 Mg1 Si5 C13 137.89(12) . .
Si6 Mg1 Si5 C13 165.94(10) . .
Si2 Mg1 Si5 C13 -26.91(9) . .
N1 Mg1 Si5 C14 48.93(12) . .
N3 Mg1 Si5 C14 -89.10(16) . .
N2 Mg1 Si5 C14 -154.91(13) . .
Si1 Mg1 Si5 C14 23.15(11) . .
Si4 Mg1 Si5 C14 -169.97(11) . .
Si3 Mg1 Si5 C14 -119.53(12) . .
Si6 Mg1 Si5 C14 -91.48(11) . .
Si2 Mg1 Si5 C14 75.68(11) . .
N1 Mg1 Si5 C15 -155.50(14) . .
N3 Mg1 Si5 C15 66.46(17) . .
N2 Mg1 Si5 C15 0.65(16) . .
Si1 Mg1 Si5 C15 178.72(13) . .
Si4 Mg1 Si5 C15 -14.40(13) . .
Si3 Mg1 Si5 C15 36.04(15) . .
Si6 Mg1 Si5 C15 64.09(13) . .
Si2 Mg1 Si5 C15 -128.76(13) . .
N1 Mg1 Si6 N3 -62.22(14) . .
N2 Mg1 Si6 N3 143.21(13) . .
Si1 Mg1 Si6 N3 -71.98(12) . .
Si4 Mg1 Si6 N3 115.68(12) . .
Si3 Mg1 Si6 N3 171.35(12) . .
Si5 Mg1 Si6 N3 2.41(12) . .
Si2 Mg1 Si6 N3 -36.42(14) . .
N1 Mg1 Si6 C18 92.03(12) . .
N3 Mg1 Si6 C18 154.25(15) . .
N2 Mg1 Si6 C18 -62.55(11) . .
Si1 Mg1 Si6 C18 82.27(9) . .
Si4 Mg1 Si6 C18 -90.07(9) . .
Si3 Mg1 Si6 C18 -34.40(9) . .
Si5 Mg1 Si6 C18 156.66(9) . .
Si2 Mg1 Si6 C18 117.83(12) . .
N1 Mg1 Si6 C17 -163.40(12) . .
N3 Mg1 Si6 C17 -101.18(15) . .
N2 Mg1 Si6 C17 42.02(11) . .
Si1 Mg1 Si6 C17 -173.16(9) . .
Si4 Mg1 Si6 C17 14.50(9) . .
Si3 Mg1 Si6 C17 70.17(9) . .
Si5 Mg1 Si6 C17 -98.77(9) . .
Si2 Mg1 Si6 C17 -137.60(12) . .
N1 Mg1 Si6 C16 -11.03(18) . .
N3 Mg1 Si6 C16 51.19(19) . .
N2 Mg1 Si6 C16 -165.60(15) . .
Si1 Mg1 Si6 C16 -20.79(15) . .
Si4 Mg1 Si6 C16 166.87(14) . .
Si3 Mg1 Si6 C16 -137.46(14) . .
Si5 Mg1 Si6 C16 53.61(15) . .
Si2 Mg1 Si6 C16 14.77(19) . .
C1 Si1 N1 Si2 167.91(13) . .
C2 Si1 N1 Si2 -69.63(17) . .
C3 Si1 N1 Si2 50.87(18) . .
Mg1 Si1 N1 Si2 178.3(2) . .
C1 Si1 N1 Mg1 -10.40(16) . .
C2 Si1 N1 Mg1 112.05(13) . .
C3 Si1 N1 Mg1 -127.44(13) . .
C6 Si2 N1 Si1 164.06(14) . .
C5 Si2 N1 Si1 -77.10(17) . .
C4 Si2 N1 Si1 43.43(19) . .
Mg1 Si2 N1 Si1 -178.3(2) . .
C6 Si2 N1 Mg1 -17.64(16) . .
C5 Si2 N1 Mg1 101.20(14) . .
C4 Si2 N1 Mg1 -138.27(15) . .
N3 Mg1 N1 Si1 -47.83(14) . .
N2 Mg1 N1 Si1 130.38(11) . .
Si4 Mg1 N1 Si1 162.73(7) . .
Si3 Mg1 N1 Si1 106.53(10) . .
Si5 Mg1 N1 Si1 -68.79(11) . .
Si6 Mg1 N1 Si1 -20.06(16) . .
Si2 Mg1 N1 Si1 178.4(2) . .
N3 Mg1 N1 Si2 133.80(11) . .
N2 Mg1 N1 Si2 -47.99(15) . .
Si1 Mg1 N1 Si2 -178.4(2) . .
Si4 Mg1 N1 Si2 -15.63(16) . .
Si3 Mg1 N1 Si2 -71.84(11) . .
Si5 Mg1 N1 Si2 112.84(10) . .
Si6 Mg1 N1 Si2 161.57(7) . .
C12 Si4 N2 Si3 178.36(13) . .
C10 Si4 N2 Si3 58.72(17) . .
C11 Si4 N2 Si3 -60.64(17) . .
Mg1 Si4 N2 Si3 177.9(2) . .
C12 Si4 N2 Mg1 0.42(16) . .
C10 Si4 N2 Mg1 -119.22(13) . .
C11 Si4 N2 Mg1 121.42(12) . .
C7 Si3 N2 Si4 177.15(14) . .
C9 Si3 N2 Si4 57.93(18) . .
C8 Si3 N2 Si4 -63.78(17) . .
Mg1 Si3 N2 Si4 -177.9(2) . .
C7 Si3 N2 Mg1 -4.91(17) . .
C9 Si3 N2 Mg1 -124.12(13) . .
C8 Si3 N2 Mg1 114.16(14) . .
N1 Mg1 N2 Si4 121.21(12) . .
N3 Mg1 N2 Si4 -60.60(14) . .
Si1 Mg1 N2 Si4 151.59(7) . .
Si3 Mg1 N2 Si4 178.1(2) . .
Si5 Mg1 N2 Si4 -31.17(16) . .
Si6 Mg1 N2 Si4 -79.11(11) . .
Si2 Mg1 N2 Si4 100.76(11) . .
N1 Mg1 N2 Si3 -56.87(15) . .
N3 Mg1 N2 Si3 121.32(12) . .
Si1 Mg1 N2 Si3 -26.49(16) . .
Si4 Mg1 N2 Si3 -178.1(2) . .
Si5 Mg1 N2 Si3 150.75(7) . .
Si6 Mg1 N2 Si3 102.81(11) . .
Si2 Mg1 N2 Si3 -77.31(11) . .
C18 Si6 N3 Si5 156.66(13) . .
C17 Si6 N3 Si5 -83.17(15) . .
C16 Si6 N3 Si5 38.03(18) . .
Mg1 Si6 N3 Si5 -175.6(2) . .
C18 Si6 N3 Mg1 -27.73(16) . .
C17 Si6 N3 Mg1 92.43(14) . .
C16 Si6 N3 Mg1 -146.36(13) . .
C13 Si5 N3 Si6 163.25(13) . .
C14 Si5 N3 Si6 -76.67(16) . .
C15 Si5 N3 Si6 43.22(17) . .
Mg1 Si5 N3 Si6 175.6(2) . .
C13 Si5 N3 Mg1 -12.39(16) . .
C14 Si5 N3 Mg1 107.69(14) . .
C15 Si5 N3 Mg1 -132.42(13) . .
N1 Mg1 N3 Si6 135.12(11) . .
N2 Mg1 N3 Si6 -43.09(15) . .
Si1 Mg1 N3 Si6 114.62(10) . .
Si4 Mg1 N3 Si6 -68.05(11) . .
Si3 Mg1 N3 Si6 -11.12(16) . .
Si5 Mg1 N3 Si6 -175.8(2) . .
Si2 Mg1 N3 Si6 163.50(7) . .
N1 Mg1 N3 Si5 -49.12(14) . .
N2 Mg1 N3 Si5 132.66(11) . .
Si1 Mg1 N3 Si5 -69.62(11) . .
Si4 Mg1 N3 Si5 107.70(10) . .
Si3 Mg1 N3 Si5 164.64(7) . .
Si6 Mg1 N3 Si5 175.8(2) . .
Si2 Mg1 N3 Si5 -20.74(16) . .
N1 Si1 C3 K1 164.7(6) . .
C1 Si1 C3 K1 43.6(6) . .
C2 Si1 C3 K1 -69.0(6) . .
Mg1 Si1 C3 K1 129.7(5) . .
C28 K1 C3 Si1 70.0(6) . .
C29 K1 C3 Si1 92.9(6) . .
C19 K1 C3 Si1 -75.2(6) . .
C27 K1 C3 Si1 49.3(6) . .
C16 K1 C3 Si1 171.7(6) 1_455 .
C24 K1 C3 Si1 -102.5(6) . .
C23 K1 C3 Si1 -116.1(6) . .
C20 K1 C3 Si1 -68.7(6) . .
C22 K1 C3 Si1 -106.9(6) . .
C30 K1 C3 Si1 93.5(6) . .
C21 K1 C3 Si1 -83.5(6) . .
N3 Si6 C16 K1 134.9(4) . 1_655
C18 Si6 C16 K1 11.8(4) . 1_655
C17 Si6 C16 K1 -100.0(4) . 1_655
Mg1 Si6 C16 K1 106.8(4) . 1_655
C3 K1 C19 C20 16.4(3) . .
C28 K1 C19 C20 -126.2(2) . .
C29 K1 C19 C20 -144.4(2) . .
C27 K1 C19 C20 -98.9(3) . .
C16 K1 C19 C20 108.1(3) 1_455 .
C24 K1 C19 C20 121.3(4) . .
C23 K1 C19 C20 90.7(3) . .
C22 K1 C19 C20 59.3(2) . .
C30 K1 C19 C20 -119.4(4) . .
C21 K1 C19 C20 28.4(2) . .
C3 K1 C19 C24 -104.9(3) . .
C28 K1 C19 C24 112.4(2) . .
C29 K1 C19 C24 94.3(3) . .
C27 K1 C19 C24 139.8(3) . .
C16 K1 C19 C24 -13.2(3) 1_455 .
C23 K1 C19 C24 -30.6(2) . .
C20 K1 C19 C24 -121.3(4) . .
C22 K1 C19 C24 -62.1(2) . .
C30 K1 C19 C24 119.3(4) . .
C21 K1 C19 C24 -93.0(3) . .
C24 C19 C20 C21 3.1(5) . .
K1 C19 C20 C21 -68.1(3) . .
C24 C19 C20 K1 71.3(3) . .
C3 K1 C20 C21 -39.1(2) . .
C28 K1 C20 C21 -164.1(2) . .
C29 K1 C20 C21 -164.7(2) . .
C19 K1 C20 C21 125.7(4) . .
C27 K1 C20 C21 -140.9(2) . .
C16 K1 C20 C21 41.9(3) 1_455 .
C24 K1 C20 C21 93.1(3) . .
C23 K1 C20 C21 60.0(2) . .
C22 K1 C20 C21 28.6(2) . .
C30 K1 C20 C21 -96.5(3) . .
C3 K1 C20 C19 -164.8(3) . .
C28 K1 C20 C19 70.2(3) . .
C29 K1 C20 C19 69.6(4) . .
C27 K1 C20 C19 93.4(3) . .
C16 K1 C20 C19 -83.7(3) 1_455 .
C24 K1 C20 C19 -32.6(3) . .
C23 K1 C20 C19 -65.7(3) . .
C22 K1 C20 C19 -97.0(3) . .
C30 K1 C20 C19 137.8(3) . .
C21 K1 C20 C19 -125.7(4) . .
C19 C20 C21 C22 -1.4(6) . .
K1 C20 C21 C22 -67.3(3) . .
C19 C20 C21 K1 65.9(3) . .
C3 K1 C21 C20 138.4(3) . .
C28 K1 C21 C20 27.4(4) . .
C29 K1 C21 C20 100.8(10) . .
C19 K1 C21 C20 -30.0(3) . .
C27 K1 C21 C20 50.7(3) . .
C16 K1 C21 C20 -143.5(2) 1_455 .
C24 K1 C21 C20 -64.8(3) . .
C23 K1 C21 C20 -97.5(3) . .
C22 K1 C21 C20 -126.7(4) . .
C30 K1 C21 C20 132.1(2) . .
C3 K1 C21 C22 -95.0(3) . .
C28 K1 C21 C22 154.1(2) . .
C29 K1 C21 C22 -132.5(9) . .
C19 K1 C21 C22 96.7(3) . .
C27 K1 C21 C22 177.4(2) . .
C16 K1 C21 C22 -16.8(2) 1_455 .
C24 K1 C21 C22 61.9(3) . .
C23 K1 C21 C22 29.1(2) . .
C20 K1 C21 C22 126.7(4) . .
C30 K1 C21 C22 -101.2(3) . .
C20 C21 C22 C23 -1.5(6) . .
K1 C21 C22 C23 -68.8(3) . .
C20 C21 C22 K1 67.2(3) . .
C3 K1 C22 C21 78.3(2) . .
C28 K1 C22 C21 -86.7(6) . .
C29 K1 C22 C21 166.9(2) . .
C19 K1 C22 C21 -61.0(3) . .
C27 K1 C22 C21 -4.8(4) . .
C16 K1 C22 C21 163.3(2) 1_455 .
C24 K1 C22 C21 -95.7(3) . .
C23 K1 C22 C21 -125.9(4) . .
C20 K1 C22 C21 -28.5(2) . .
C30 K1 C22 C21 118.3(2) . .
C3 K1 C22 C23 -155.8(3) . .
C28 K1 C22 C23 39.2(7) . .
C29 K1 C22 C23 -67.2(4) . .
C19 K1 C22 C23 64.9(3) . .
C27 K1 C22 C23 121.1(3) . .
C16 K1 C22 C23 -70.8(2) 1_455 .
C24 K1 C22 C23 30.2(2) . .
C20 K1 C22 C23 97.4(3) . .
C30 K1 C22 C23 -115.8(2) . .
C21 K1 C22 C23 125.9(4) . .
C21 C22 C23 C24 2.6(5) . .
K1 C22 C23 C24 -67.0(3) . .
C21 C22 C23 K1 69.5(3) . .
C3 K1 C23 C22 23.5(3) . .
C28 K1 C23 C22 -167.0(2) . .
C29 K1 C23 C22 148.0(2) . .
C19 K1 C23 C22 -92.7(3) . .
C27 K1 C23 C22 -115.8(3) . .
C16 K1 C23 C22 103.8(3) 1_455 .
C24 K1 C23 C22 -125.0(4) . .
C20 K1 C23 C22 -59.7(2) . .
C30 K1 C23 C22 103.5(3) . .
C21 K1 C23 C22 -28.8(2) . .
C3 K1 C23 C24 148.5(3) . .
C28 K1 C23 C24 -41.9(3) . .
C29 K1 C23 C24 -87.0(3) . .
C19 K1 C23 C24 32.3(2) . .
C27 K1 C23 C24 9.2(4) . .
C16 K1 C23 C24 -131.1(3) 1_455 .
C20 K1 C23 C24 65.3(3) . .
C22 K1 C23 C24 125.0(4) . .
C30 K1 C23 C24 -131.4(3) . .
C21 K1 C23 C24 96.2(3) . .
C22 C23 C24 C19 -0.7(5) . .
K1 C23 C24 C19 -69.1(3) . .
C22 C23 C24 K1 68.4(3) . .
C20 C19 C24 C23 -2.0(5) . .
K1 C19 C24 C23 70.8(3) . .
C20 C19 C24 K1 -72.9(3) . .
C3 K1 C24 C23 -35.4(3) . .
C28 K1 C24 C23 153.2(2) . .
C29 K1 C24 C23 122.2(2) . .
C19 K1 C24 C23 -121.8(3) . .
C27 K1 C24 C23 -175.1(2) . .
C16 K1 C24 C23 46.2(3) 1_455 .
C20 K1 C24 C23 -91.0(2) . .
C22 K1 C24 C23 -28.9(2) . .
C30 K1 C24 C23 98.2(3) . .
C21 K1 C24 C23 -60.0(2) . .
C3 K1 C24 C19 86.4(3) . .
C28 K1 C24 C19 -85.0(3) . .
C29 K1 C24 C19 -116.1(2) . .
C27 K1 C24 C19 -53.4(3) . .
C16 K1 C24 C19 167.9(3) 1_455 .
C23 K1 C24 C19 121.8(3) . .
C20 K1 C24 C19 30.8(2) . .
C22 K1 C24 C19 92.9(3) . .
C30 K1 C24 C19 -140.1(3) . .
C21 K1 C24 C19 61.8(2) . .
C3 K1 C25 C30 121.0(2) . .
C28 K1 C25 C30 -63.04(18) . .
C29 K1 C25 C30 -29.69(17) . .
C19 K1 C25 C30 -145.4(2) . .
C27 K1 C25 C30 -96.2(2) . .
C16 K1 C25 C30 41.08(19) 1_455 .
C24 K1 C25 C30 -112.0(10) . .
C23 K1 C25 C30 91.7(3) . .
C20 K1 C25 C30 -177.05(19) . .
C22 K1 C25 C30 120.6(2) . .
C21 K1 C25 C30 151.54(19) . .
C3 K1 C25 C26 -112.7(2) . .
C28 K1 C25 C26 63.25(19) . .
C29 K1 C25 C26 96.6(2) . .
C19 K1 C25 C26 -19.2(3) . .
C27 K1 C25 C26 30.06(17) . .
C16 K1 C25 C26 167.37(19) 1_455 .
C24 K1 C25 C26 14.3(11) . .
C23 K1 C25 C26 -142.0(3) . .
C20 K1 C25 C26 -50.8(2) . .
C22 K1 C25 C26 -113.1(2) . .
C30 K1 C25 C26 126.3(3) . .
C21 K1 C25 C26 -82.2(2) . .
C30 C25 C26 C27 0.1(4) . .
K1 C25 C26 C27 -65.0(2) . .
C30 C25 C26 K1 65.1(3) . .
C3 K1 C26 C25 60.28(18) . .
C28 K1 C26 C25 -94.2(2) . .
C29 K1 C26 C25 -60.90(18) . .
C19 K1 C26 C25 168.3(2) . .
C27 K1 C26 C25 -124.7(3) . .
C16 K1 C26 C25 -14.2(2) 1_455 .
C24 K1 C26 C25 -177.53(19) . .
C23 K1 C26 C25 122.9(4) . .
C20 K1 C26 C25 141.95(19) . .
C22 K1 C26 C25 98.9(2) . .
C30 K1 C26 C25 -28.82(16) . .
C21 K1 C26 C25 116.36(19) . .
C3 K1 C26 C27 -175.0(2) . .
C28 K1 C26 C27 30.44(17) . .
C29 K1 C26 C27 63.78(18) . .
C19 K1 C26 C27 -67.0(2) . .
C16 K1 C26 C27 110.47(19) 1_455 .
C24 K1 C26 C27 -52.8(3) . .
C23 K1 C26 C27 -112.4(4) . .
C20 K1 C26 C27 -93.4(2) . .
C22 K1 C26 C27 -136.4(2) . .
C30 K1 C26 C27 95.9(2) . .
C21 K1 C26 C27 -119.0(2) . .
C25 C26 C27 C28 -0.5(4) . .
K1 C26 C27 C28 -68.5(2) . .
C25 C26 C27 K1 68.0(3) . .
C3 K1 C27 C26 4.9(2) . .
C28 K1 C27 C26 -124.3(3) . .
C29 K1 C27 C26 -93.4(2) . .
C19 K1 C27 C26 126.4(2) . .
C16 K1 C27 C26 -83.3(2) 1_455 .
C24 K1 C27 C26 148.75(18) . .
C23 K1 C27 C26 143.6(2) . .
C20 K1 C27 C26 99.6(2) . .
C22 K1 C27 C26 82.6(3) . .
C30 K1 C27 C26 -60.98(18) . .
C21 K1 C27 C26 80.1(2) . .
C3 K1 C27 C28 129.26(18) . .
C29 K1 C27 C28 30.98(16) . .
C19 K1 C27 C28 -109.3(2) . .
C16 K1 C27 C28 41.0(2) 1_455 .
C24 K1 C27 C28 -86.9(2) . .
C23 K1 C27 C28 -92.1(3) . .
C20 K1 C27 C28 -136.03(19) . .
C22 K1 C27 C28 -153.1(2) . .
C30 K1 C27 C28 63.36(18) . .
C21 K1 C27 C28 -155.61(18) . .
C26 C27 C28 C29 0.5(4) . .
K1 C27 C28 C29 -71.4(2) . .
C26 C27 C28 K1 71.8(3) . .
C3 K1 C28 C27 -57.3(2) . .
C29 K1 C28 C27 -122.8(3) . .
C19 K1 C28 C27 84.2(2) . .
C16 K1 C28 C27 -145.54(18) 1_455 .
C24 K1 C28 C27 114.1(2) . .
C23 K1 C28 C27 134.2(2) . .
C20 K1 C28 C27 57.7(2) . .
C22 K1 C28 C27 106.6(5) . .
C30 K1 C28 C27 -92.9(2) . .
C21 K1 C28 C27 43.6(3) . .
C3 K1 C28 C29 65.5(2) . .
C19 K1 C28 C29 -152.9(2) . .
C27 K1 C28 C29 122.8(3) . .
C16 K1 C28 C29 -22.72(19) 1_455 .
C24 K1 C28 C29 -123.0(2) . .
C23 K1 C28 C29 -103.0(2) . .
C20 K1 C28 C29 -179.48(18) . .
C22 K1 C28 C29 -130.6(5) . .
C30 K1 C28 C29 29.88(16) . .
C21 K1 C28 C29 166.5(2) . .
C27 C28 C29 C30 0.0(4) . .
K1 C28 C29 C30 -71.5(2) . .
C27 C28 C29 K1 71.5(2) . .
C3 K1 C29 C30 1.50(19) . .
C28 K1 C29 C30 123.7(3) . .
C19 K1 C29 C30 163.2(3) . .
C27 K1 C29 C30 92.9(2) . .
C16 K1 C29 C30 -78.60(18) 1_455 .
C24 K1 C29 C30 -157.9(2) . .
C23 K1 C29 C30 -121.1(2) . .
C20 K1 C29 C30 124.7(3) . .
C22 K1 C29 C30 -82.2(3) . .
C21 K1 C29 C30 38.1(11) . .
C3 K1 C29 C28 -122.24(18) . .
C19 K1 C29 C28 39.5(3) . .
C27 K1 C29 C28 -30.85(17) . .
C16 K1 C29 C28 157.67(19) 1_455 .
C24 K1 C29 C28 78.4(3) . .
C23 K1 C29 C28 115.2(2) . .
C20 K1 C29 C28 1.0(3) . .
C22 K1 C29 C28 154.1(3) . .
C30 K1 C29 C28 -123.7(3) . .
C21 K1 C29 C28 -85.7(10) . .
C26 C25 C30 C29 0.4(4) . .
K1 C25 C30 C29 65.9(2) . .
C26 C25 C30 K1 -65.5(3) . .
C28 C29 C30 C25 -0.5(4) . .
K1 C29 C30 C25 -69.0(3) . .
C28 C29 C30 K1 68.5(2) . .
C3 K1 C30 C25 -53.11(18) . .
C28 K1 C30 C25 94.6(2) . .
C29 K1 C30 C25 125.4(3) . .
C19 K1 C30 C25 85.8(6) . .
C27 K1 C30 C25 61.24(19) . .
C16 K1 C30 C25 -137.80(19) 1_455 .
C24 K1 C30 C25 168.3(4) . .
C23 K1 C30 C25 -137.5(2) . .
C20 K1 C30 C25 5.8(4) . .
C22 K1 C30 C25 -92.3(2) . .
C21 K1 C30 C25 -47.1(3) . .
C3 K1 C30 C29 -178.52(19) . .
C28 K1 C30 C29 -30.86(17) . .
C19 K1 C30 C29 -39.6(6) . .
C27 K1 C30 C29 -64.18(19) . .
C16 K1 C30 C29 96.79(18) 1_455 .
C24 K1 C30 C29 42.9(4) . .
C23 K1 C30 C29 97.1(3) . .
C20 K1 C30 C29 -119.6(3) . .
C22 K1 C30 C29 142.3(2) . .
C21 K1 C30 C29 -172.5(2) . .
